data_4003139
loop_
_publ_author_name
'Niu, Guangle'
'Zhang, Ruoyao'
'Kwong, John P. C.'
'Lam, Jacky W. Y.'
'Chen, Congping'
'Wang, Jianguo'
'Chen, Yuncong'
'Feng, Xing'
'Kwok, Ryan T. K.'
'Sung, Herman H.-Y.'
'Williams, Ian D.'
'Elsegood, Mark R. J.'
'Qu, Jianan'
'Ma, Chao'
'Wong, Kam Sing'
'Yu, Xiaoqiang'
'Tang, Ben Zhong'

_publ_section_title
;
 Specific Two-Photon Imaging of Live Cellular and Deep-Tissue Lipid
 Droplets by Lipophilic AIEgens at Ultralow Concentration
;
_journal_issue 14
_journal_name_full 'Chemistry of Materials'
_journal_page_first 4778
_journal_paper_doi 10.1021/acs.chemmater.8b01943
_journal_volume 30
_journal_year 2018
_chemical_absolute_configuration ad
_chemical_formula_moiety 'C27 H23 N3 O'
_chemical_formula_sum 'C27 H23 N3 O'
_chemical_formula_weight 405.48
_chemical_name_systematic
; 
Olex2 1.2 
(compiled 2017.03.28 svn.r3405 for OlexSys, GUI svn.r5335) 
;
_space_group_crystal_system orthorhombic
_space_group_IT_number 19
_space_group_name_Hall 'P 2ac 2ab'
_space_group_name_H-M_alt 'P 21 21 21'
_atom_sites_solution_hydrogens geom
_atom_sites_solution_primary iterative
_audit_creation_method SHELXL-2017/1
_cell_angle_alpha 90
_cell_angle_beta 90
_cell_angle_gamma 90
_cell_formula_units_Z 4
_cell_length_a 9.44471(10)
_cell_length_b 10.54296(10)
_cell_length_c 21.2952(2)
_cell_measurement_reflns_used 7141
_cell_measurement_temperature 220(2)
_cell_measurement_theta_max 75.2570
_cell_measurement_theta_min 4.1410
_cell_volume 2120.47(4)
_computing_cell_refinement 'CrysAlisPro 1.171.38.46 (Rigaku OD, 2015)'
_computing_data_collection 'CrysAlisPro 1.171.38.46 (Rigaku OD, 2015)'
_computing_data_reduction 'CrysAlisPro 1.171.38.46 (Rigaku OD, 2015)'
_computing_molecular_graphics 'Olex2 (Dolomanov et al., 2009)'
_computing_publication_material 'Olex2 (Dolomanov et al., 2009)'
_computing_structure_refinement 'SHELXL-2017/1 (Sheldrick, 2017)'
_computing_structure_solution
;
Superflip (Palatinus & Chapuis, 2007;Palatinus & van der Lee, 2008;
Palatinus et al., 2012)
;
_diffrn_ambient_temperature 220(2)
_diffrn_detector 'CCD plate'
_diffrn_detector_area_resol_mean 10.3577
_diffrn_measured_fraction_theta_full 1.000
_diffrn_measured_fraction_theta_max 1.000
_diffrn_measurement_device 'kappa diffractometer'
_diffrn_measurement_device_type 'SuperNova, Dual, Cu at zero, Atlas'
_diffrn_measurement_method '\w scans'
_diffrn_radiation_monochromator mirror
_diffrn_radiation_type CuK\a
_diffrn_radiation_wavelength 1.54184
_diffrn_reflns_av_R_equivalents 0.0179
_diffrn_reflns_av_unetI/netI 0.0179
_diffrn_reflns_Laue_measured_fraction_full 1.000
_diffrn_reflns_Laue_measured_fraction_max 1.000
_diffrn_reflns_limit_h_max 11
_diffrn_reflns_limit_h_min -10
_diffrn_reflns_limit_k_max 11
_diffrn_reflns_limit_k_min -12
_diffrn_reflns_limit_l_max 23
_diffrn_reflns_limit_l_min -25
_diffrn_reflns_number 11850
_diffrn_reflns_point_group_measured_fraction_full 1.000
_diffrn_reflns_point_group_measured_fraction_max 1.000
_diffrn_reflns_theta_full 66.500
_diffrn_reflns_theta_max 66.985
_diffrn_reflns_theta_min 4.152
_diffrn_source 'micro-focus sealed X-ray tube'
_exptl_absorpt_coefficient_mu 0.616
_exptl_absorpt_correction_T_max 1.00000
_exptl_absorpt_correction_T_min 0.92849
_exptl_absorpt_correction_type multi-scan
_exptl_absorpt_process_details
; 
Olex2 1.2 
(compiled 2017.03.28 svn.r3405 for OlexSys, GUI svn.r5335) 
;
_exptl_crystal_colour red
_exptl_crystal_density_diffrn 1.270
_exptl_crystal_density_method 'not measured'
_exptl_crystal_description block
_exptl_crystal_F_000 856
_exptl_crystal_size_max 0.300
_exptl_crystal_size_mid 0.300
_exptl_crystal_size_min 0.150
_refine_diff_density_max 0.124
_refine_diff_density_min -0.120
_refine_diff_density_rms 0.027
_refine_ls_abs_structure_details
; 
 Flack x determined using 1493 quotients [(I+)-(I-)]/[(I+)+(I-)] 
 (Parsons, Flack and Wagner, Acta Cryst. B69 (2013) 249-259). 
;
_refine_ls_abs_structure_Flack 0.07(10)
_refine_ls_extinction_coef 0.0018(3)
_refine_ls_extinction_expression Fc^*^=kFc[1+0.001xFc^2^\l^3^/sin(2\q)]^-1/4^
_refine_ls_extinction_method 'SHELXL-2017/1 (Sheldrick 2017)'
_refine_ls_goodness_of_fit_ref 1.060
_refine_ls_hydrogen_treatment constr
_refine_ls_matrix_type full
_refine_ls_number_parameters 284
_refine_ls_number_reflns 3789
_refine_ls_number_restraints 0
_refine_ls_restrained_S_all 1.060
_refine_ls_R_factor_all 0.0289
_refine_ls_R_factor_gt 0.0275
_refine_ls_shift/su_max 0.000
_refine_ls_shift/su_mean 0.000
_refine_ls_structure_factor_coef Fsqd
_refine_ls_weighting_details 'w=1/[\s^2^(Fo^2^)+(0.0464P)^2^+0.0843P] where P=(Fo^2^+2Fc^2^)/3'
_refine_ls_weighting_scheme calc
_refine_ls_wR_factor_gt 0.0739
_refine_ls_wR_factor_ref 0.0754
_reflns_Friedel_coverage 0.741
_reflns_Friedel_fraction_full 1.000
_reflns_Friedel_fraction_max 1.000
_reflns_number_gt 3628
_reflns_number_total 3789
_reflns_threshold_expression 'I > 2\s(I)'
_cod_data_source_file cm8b01943_si_004.cif
_cod_data_source_block NAP-py
_cod_database_code 4003139
_shelx_shelxl_version_number 2017/1
_shelx_space_group_comment
; 
The symmetry employed for this shelxl refinement is uniquely defined 
by the following loop, which should always be used as a source of 
symmetry information in preference to the above space-group names. 
They are only intended as comments. 
;
_shelx_estimated_absorpt_t_min 0.837
_shelx_estimated_absorpt_t_max 0.913

loop_
_space_group_symop_operation_xyz
'x, y, z'
'-x+1/2, -y, z+1/2'
'x+1/2, -y+1/2, -z'
'-x, y+1/2, -z+1/2'

loop_
_atom_site_label
_atom_site_type_symbol
_atom_site_fract_x
_atom_site_fract_y
_atom_site_fract_z
_atom_site_U_iso_or_equiv
_atom_site_adp_type
_atom_site_occupancy
_atom_site_site_symmetry_order
_atom_site_calc_flag
_atom_site_refinement_flags_posn
_atom_site_refinement_flags_adp
O1 O 0.74183(13) 0.71744(11) 0.13568(5) 0.0393(3) Uani 1 1 d . .
N1 N 0.64943(18) 0.62391(16) -0.15764(7) 0.0472(4) Uani 1 1 d . .
N2 N 0.26318(19) 0.38593(19) 0.23664(7) 0.0550(4) Uani 1 1 d . .
N3 N 0.6182(2) 0.70096(18) 0.64741(7) 0.0552(4) Uani 1 1 d . .
C1 C 0.64433(18) 0.64111(15) 0.10577(7) 0.0350(3) Uani 1 1 d . .
C2 C 0.64557(18) 0.63959(15) 0.03974(8) 0.0352(3) Uani 1 1 d . .
C3 C 0.74075(19) 0.71282(17) 0.00366(8) 0.0401(4) Uani 1 1 d . .
H3 H 0.805437 0.766289 0.024265 0.048 Uiso 1 1 calc R U
C4 C 0.7411(2) 0.70790(17) -0.06035(8) 0.0425(4) Uani 1 1 d . .
H4 H 0.805340 0.758537 -0.082914 0.051 Uiso 1 1 calc R U
C5 C 0.64586(19) 0.62724(17) -0.09366(8) 0.0398(4) Uani 1 1 d . .
C6 C 0.55115(19) 0.55433(17) -0.05879(8) 0.0405(4) Uani 1 1 d . .
H6 H 0.487956 0.500100 -0.079820 0.049 Uiso 1 1 calc R U
C7 C 0.54806(18) 0.56013(16) 0.00723(7) 0.0364(3) Uani 1 1 d . .
C8 C 0.45195(19) 0.48723(17) 0.04361(8) 0.0423(4) Uani 1 1 d . .
H8 H 0.387601 0.433259 0.023108 0.051 Uiso 1 1 calc R U
C9 C 0.4507(2) 0.49356(17) 0.10743(8) 0.0426(4) Uani 1 1 d . .
H9 H 0.383925 0.445340 0.129830 0.051 Uiso 1 1 calc R U
C10 C 0.54782(19) 0.57132(16) 0.14125(7) 0.0374(4) Uani 1 1 d . .
C11 C 0.55632(18) 0.58248(16) 0.20919(8) 0.0383(4) Uani 1 1 d . .
H11 H 0.629644 0.635780 0.223135 0.046 Uiso 1 1 calc R U
C12 C 0.47901(18) 0.53092(15) 0.25623(8) 0.0361(3) Uani 1 1 d . .
C13 C 0.35942(19) 0.45073(18) 0.24392(7) 0.0407(4) Uani 1 1 d . .
C14 C 0.50690(17) 0.55379(15) 0.32412(7) 0.0348(3) Uani 1 1 d . .
C15 C 0.6146(2) 0.63453(18) 0.34398(8) 0.0424(4) Uani 1 1 d . .
H15 H 0.672327 0.674539 0.313985 0.051 Uiso 1 1 calc R U
C16 C 0.63790(19) 0.65679(17) 0.40696(8) 0.0409(4) Uani 1 1 d . .
H16 H 0.711524 0.711677 0.418948 0.049 Uiso 1 1 calc R U
C17 C 0.55524(18) 0.60010(15) 0.45321(7) 0.0354(3) Uani 1 1 d . .
C18 C 0.4504(2) 0.51685(17) 0.43361(8) 0.0422(4) Uani 1 1 d . .
H18 H 0.394516 0.475250 0.463766 0.051 Uiso 1 1 calc R U
C19 C 0.42655(19) 0.49384(18) 0.37035(8) 0.0424(4) Uani 1 1 d . .
H19 H 0.354921 0.436811 0.358438 0.051 Uiso 1 1 calc R U
C20 C 0.7235(2) 0.70454(19) 0.60535(9) 0.0491(4) Uani 1 1 d . .
H20 H 0.813225 0.730828 0.619293 0.059 Uiso 1 1 calc R U
C21 C 0.70899(19) 0.67225(17) 0.54303(8) 0.0416(4) Uani 1 1 d . .
H21 H 0.787197 0.677525 0.515858 0.050 Uiso 1 1 calc R U
C22 C 0.57816(18) 0.63174(15) 0.52029(8) 0.0360(3) Uani 1 1 d . .
C23 C 0.4691(2) 0.62603(19) 0.56397(8) 0.0457(4) Uani 1 1 d . .
H23 H 0.378762 0.598119 0.551669 0.055 Uiso 1 1 calc R U
C24 C 0.4936(2) 0.6614(2) 0.62553(9) 0.0551(5) Uani 1 1 d . .
H24 H 0.417285 0.657298 0.653817 0.066 Uiso 1 1 calc R U
C25 C 0.8736(2) 0.6556(2) 0.14828(10) 0.0558(5) Uani 1 1 d . .
H25A H 0.925627 0.644921 0.109367 0.084 Uiso 1 1 calc R U
H25B H 0.855668 0.573132 0.166872 0.084 Uiso 1 1 calc R U
H25C H 0.928828 0.706723 0.177150 0.084 Uiso 1 1 calc R U
C26 C 0.7405(2) 0.7077(2) -0.19332(8) 0.0558(5) Uani 1 1 d . .
H26A H 0.719060 0.795079 -0.182708 0.084 Uiso 1 1 calc R U
H26B H 0.724686 0.694365 -0.237848 0.084 Uiso 1 1 calc R U
H26C H 0.838638 0.689741 -0.183319 0.084 Uiso 1 1 calc R U
C27 C 0.5570(3) 0.5382(2) -0.19158(8) 0.0599(5) Uani 1 1 d . .
H27A H 0.578864 0.451397 -0.179978 0.090 Uiso 1 1 calc R U
H27B H 0.571160 0.549132 -0.236368 0.090 Uiso 1 1 calc R U
H27C H 0.459243 0.556680 -0.181096 0.090 Uiso 1 1 calc R U

loop_
_atom_site_aniso_label
_atom_site_aniso_U_11
_atom_site_aniso_U_22
_atom_site_aniso_U_33
_atom_site_aniso_U_23
_atom_site_aniso_U_13
_atom_site_aniso_U_12
O1 0.0472(7) 0.0387(6) 0.0322(6) -0.0037(5) -0.0013(5) -0.0053(5)
N1 0.0561(9) 0.0587(9) 0.0268(7) -0.0004(6) 0.0000(7) 0.0032(8)
N2 0.0540(9) 0.0748(11) 0.0362(8) -0.0052(8) 0.0031(7) -0.0179(9)
N3 0.0675(11) 0.0669(11) 0.0313(8) -0.0037(7) -0.0034(8) 0.0031(9)
C1 0.0411(8) 0.0337(8) 0.0303(8) -0.0030(6) -0.0007(7) 0.0010(7)
C2 0.0399(8) 0.0352(8) 0.0304(8) -0.0011(6) 0.0001(6) 0.0025(7)
C3 0.0474(9) 0.0404(8) 0.0325(8) -0.0016(7) 0.0007(7) -0.0038(8)
C4 0.0485(9) 0.0462(9) 0.0327(8) 0.0033(7) 0.0046(7) -0.0002(8)
C5 0.0459(9) 0.0448(9) 0.0286(8) 0.0007(6) 0.0007(7) 0.0090(8)
C6 0.0426(9) 0.0482(9) 0.0308(8) -0.0033(7) -0.0040(7) 0.0026(8)
C7 0.0395(8) 0.0406(8) 0.0291(8) -0.0024(6) -0.0007(7) 0.0029(7)
C8 0.0440(9) 0.0508(9) 0.0322(8) -0.0042(7) -0.0018(7) -0.0091(8)
C9 0.0456(9) 0.0496(9) 0.0325(8) -0.0003(7) 0.0022(7) -0.0088(8)
C10 0.0425(8) 0.0406(8) 0.0292(8) -0.0012(6) 0.0009(7) 0.0001(7)
C11 0.0431(8) 0.0414(9) 0.0303(8) -0.0025(6) 0.0002(7) -0.0042(7)
C12 0.0396(8) 0.0378(8) 0.0310(8) -0.0021(6) 0.0000(7) 0.0008(7)
C13 0.0457(9) 0.0505(9) 0.0260(7) -0.0012(7) 0.0027(7) -0.0034(8)
C14 0.0389(8) 0.0361(7) 0.0295(7) -0.0001(6) 0.0020(6) 0.0014(6)
C15 0.0488(9) 0.0478(9) 0.0305(8) 0.0009(7) 0.0063(7) -0.0097(8)
C16 0.0444(9) 0.0459(9) 0.0325(8) -0.0021(7) 0.0021(7) -0.0099(8)
C17 0.0383(8) 0.0377(8) 0.0302(8) 0.0009(6) 0.0011(6) 0.0050(6)
C18 0.0466(9) 0.0482(9) 0.0318(8) 0.0043(7) 0.0052(7) -0.0081(7)
C19 0.0466(9) 0.0456(9) 0.0351(8) -0.0004(7) 0.0007(7) -0.0107(7)
C20 0.0565(11) 0.0537(10) 0.0370(9) -0.0004(8) -0.0072(8) -0.0030(9)
C21 0.0451(9) 0.0455(9) 0.0343(8) 0.0018(7) 0.0006(7) -0.0003(7)
C22 0.0417(8) 0.0367(8) 0.0296(8) 0.0030(6) 0.0002(7) 0.0057(6)
C23 0.0414(9) 0.0614(10) 0.0342(9) 0.0027(8) 0.0004(7) 0.0043(8)
C24 0.0556(11) 0.0780(13) 0.0316(9) 0.0005(9) 0.0076(9) 0.0097(10)
C25 0.0485(10) 0.0585(11) 0.0605(12) -0.0013(9) -0.0110(9) -0.0057(9)
C26 0.0650(12) 0.0745(13) 0.0280(8) 0.0058(8) 0.0055(8) 0.0041(11)
C27 0.0756(14) 0.0743(14) 0.0298(9) -0.0050(9) -0.0055(9) -0.0006(12)

loop_
_atom_type_symbol
_atom_type_description
_atom_type_scat_dispersion_real
_atom_type_scat_dispersion_imag
_atom_type_scat_source
C C 0.0181 0.0091 'International Tables Vol C Tables 4.2.6.8 and 6.1.1.4'
H H 0.0000 0.0000 'International Tables Vol C Tables 4.2.6.8 and 6.1.1.4'
N N 0.0311 0.0180 'International Tables Vol C Tables 4.2.6.8 and 6.1.1.4'
O O 0.0492 0.0322 'International Tables Vol C Tables 4.2.6.8 and 6.1.1.4'

loop_
_geom_angle_atom_site_label_1
_geom_angle_atom_site_label_2
_geom_angle_atom_site_label_3
_geom_angle
C1 O1 C25 113.68(14)
C5 N1 C26 121.56(17)
C5 N1 C27 119.96(17)
C26 N1 C27 118.44(15)
C24 N3 C20 115.53(16)
O1 C1 C10 119.62(14)
O1 C1 C2 117.58(14)
C10 C1 C2 122.78(15)
C1 C2 C3 122.89(15)
C1 C2 C7 119.16(15)
C3 C2 C7 117.94(14)
C4 C3 C2 121.64(16)
C4 C3 H3 119.2
C2 C3 H3 119.2
C3 C4 C5 121.18(16)
C3 C4 H4 119.4
C5 C4 H4 119.4
N1 C5 C6 122.29(17)
N1 C5 C4 119.77(16)
C6 C5 C4 117.94(15)
C5 C6 C7 121.43(16)
C5 C6 H6 119.3
C7 C6 H6 119.3
C6 C7 C8 122.33(15)
C6 C7 C2 119.84(15)
C8 C7 C2 117.82(14)
C9 C8 C7 121.60(16)
C9 C8 H8 119.2
C7 C8 H8 119.2
C8 C9 C10 121.81(16)
C8 C9 H9 119.1
C10 C9 H9 119.1
C1 C10 C9 116.77(14)
C1 C10 C11 117.43(15)
C9 C10 C11 125.79(15)
C12 C11 C10 132.40(16)
C12 C11 H11 113.8
C10 C11 H11 113.8
C11 C12 C13 121.73(15)
C11 C12 C14 123.92(15)
C13 C12 C14 114.33(14)
N2 C13 C12 177.23(18)
C15 C14 C19 117.40(15)
C15 C14 C12 121.55(14)
C19 C14 C12 121.05(15)
C16 C15 C14 121.08(16)
C16 C15 H15 119.5
C14 C15 H15 119.5
C15 C16 C17 121.70(16)
C15 C16 H16 119.1
C17 C16 H16 119.1
C18 C17 C16 117.32(15)
C18 C17 C22 122.44(15)
C16 C17 C22 120.22(15)
C19 C18 C17 121.26(15)
C19 C18 H18 119.4
C17 C18 H18 119.4
C18 C19 C14 121.19(16)
C18 C19 H19 119.4
C14 C19 H19 119.4
N3 C20 C21 124.34(19)
N3 C20 H20 117.8
C21 C20 H20 117.8
C20 C21 C22 119.91(18)
C20 C21 H21 120.0
C22 C21 H21 120.0
C23 C22 C21 115.96(16)
C23 C22 C17 121.81(16)
C21 C22 C17 122.20(15)
C24 C23 C22 119.98(18)
C24 C23 H23 120.0
C22 C23 H23 120.0
N3 C24 C23 124.28(18)
N3 C24 H24 117.9
C23 C24 H24 117.9
O1 C25 H25A 109.5
O1 C25 H25B 109.5
H25A C25 H25B 109.5
O1 C25 H25C 109.5
H25A C25 H25C 109.5
H25B C25 H25C 109.5
N1 C26 H26A 109.5
N1 C26 H26B 109.5
H26A C26 H26B 109.5
N1 C26 H26C 109.5
H26A C26 H26C 109.5
H26B C26 H26C 109.5
N1 C27 H27A 109.5
N1 C27 H27B 109.5
H27A C27 H27B 109.5
N1 C27 H27C 109.5
H27A C27 H27C 109.5
H27B C27 H27C 109.5

loop_
_geom_bond_atom_site_label_1
_geom_bond_atom_site_label_2
_geom_bond_distance
O1 C1 1.379(2)
O1 C25 1.430(2)
N1 C5 1.363(2)
N1 C26 1.448(3)
N1 C27 1.449(3)
N2 C13 1.148(3)
N3 C24 1.333(3)
N3 C20 1.339(3)
C1 C10 1.394(2)
C1 C2 1.406(2)
C2 C3 1.412(2)
C2 C7 1.424(2)
C3 C4 1.364(2)
C3 H3 0.9400
C4 C5 1.427(3)
C4 H4 0.9400
C5 C6 1.394(3)
C6 C7 1.408(2)
C6 H6 0.9400
C7 C8 1.419(2)
C8 C9 1.361(2)
C8 H8 0.9400
C9 C10 1.426(2)
C9 H9 0.9400
C10 C11 1.454(2)
C11 C12 1.354(2)
C11 H11 0.9400
C12 C13 1.435(2)
C12 C14 1.489(2)
C14 C15 1.392(2)
C14 C19 1.394(2)
C15 C16 1.379(2)
C15 H15 0.9400
C16 C17 1.392(2)
C16 H16 0.9400
C17 C18 1.387(2)
C17 C22 1.483(2)
C18 C19 1.387(2)
C18 H18 0.9400
C19 H19 0.9400
C20 C21 1.377(2)
C20 H20 0.9400
C21 C22 1.394(2)
C21 H21 0.9400
C22 C23 1.389(2)
C23 C24 1.383(3)
C23 H23 0.9400
C24 H24 0.9400
C25 H25A 0.9700
C25 H25B 0.9700
C25 H25C 0.9700
C26 H26A 0.9700
C26 H26B 0.9700
C26 H26C 0.9700
C27 H27A 0.9700
C27 H27B 0.9700
C27 H27C 0.9700

loop_
_geom_torsion_atom_site_label_1
_geom_torsion_atom_site_label_2
_geom_torsion_atom_site_label_3
_geom_torsion_atom_site_label_4
_geom_torsion
C25 O1 C1 C10 92.02(19)
C25 O1 C1 C2 -89.23(18)
O1 C1 C2 C3 -0.5(2)
C10 C1 C2 C3 178.25(16)
O1 C1 C2 C7 178.89(14)
C10 C1 C2 C7 -2.4(3)
C1 C2 C3 C4 178.90(17)
C7 C2 C3 C4 -0.5(3)
C2 C3 C4 C5 -0.6(3)
C26 N1 C5 C6 174.93(17)
C27 N1 C5 C6 -2.9(3)
C26 N1 C5 C4 -4.8(3)
C27 N1 C5 C4 177.38(18)
C3 C4 C5 N1 -179.62(17)
C3 C4 C5 C6 0.6(3)
N1 C5 C6 C7 -179.30(17)
C4 C5 C6 C7 0.5(3)
C5 C6 C7 C8 179.64(16)
C5 C6 C7 C2 -1.5(3)
C1 C2 C7 C6 -177.88(16)
C3 C2 C7 C6 1.5(2)
C1 C2 C7 C8 1.0(2)
C3 C2 C7 C8 -179.62(16)
C6 C7 C8 C9 179.74(18)
C2 C7 C8 C9 0.9(3)
C7 C8 C9 C10 -1.5(3)
O1 C1 C10 C9 -179.51(15)
C2 C1 C10 C9 1.8(2)
O1 C1 C10 C11 -0.5(2)
C2 C1 C10 C11 -179.14(16)
C8 C9 C10 C1 0.2(3)
C8 C9 C10 C11 -178.80(18)
C1 C10 C11 C12 178.59(18)
C9 C10 C11 C12 -2.5(3)
C10 C11 C12 C13 -2.3(3)
C10 C11 C12 C14 179.19(17)
C11 C12 C14 C15 1.9(3)
C13 C12 C14 C15 -176.74(16)
C11 C12 C14 C19 -177.51(17)
C13 C12 C14 C19 3.9(2)
C19 C14 C15 C16 -1.8(3)
C12 C14 C15 C16 178.84(17)
C14 C15 C16 C17 -0.1(3)
C15 C16 C17 C18 1.9(3)
C15 C16 C17 C22 -176.59(17)
C16 C17 C18 C19 -1.7(3)
C22 C17 C18 C19 176.68(16)
C17 C18 C19 C14 -0.1(3)
C15 C14 C19 C18 1.9(3)
C12 C14 C19 C18 -178.72(17)
C24 N3 C20 C21 0.9(3)
N3 C20 C21 C22 -0.5(3)
C20 C21 C22 C23 -0.5(3)
C20 C21 C22 C17 177.82(17)
C18 C17 C22 C23 -27.2(2)
C16 C17 C22 C23 151.14(17)
C18 C17 C22 C21 154.57(17)
C16 C17 C22 C21 -27.1(2)
C21 C22 C23 C24 1.0(3)
C17 C22 C23 C24 -177.29(18)
C20 N3 C24 C23 -0.3(3)
C22 C23 C24 N3 -0.7(3)
